data_1513210
loop_
_publ_author_name
'Ivanova, Bojidarka'
'Spiteller, Michael'

_publ_section_title
;
 Macromolecular ensembles of cyclodextrin crystallohydrates and clathrates
 -- experimental and theoretical gas -- and condense phase study
;
_journal_name_full 'International Journal of Biological Macromolecules'
_journal_page_first 383
_journal_page_last 391
_journal_paper_doi 10.1016/j.ijbiomac.2013.12.026
_journal_volume 64
_journal_year 2014
_chemical_formula_sum 'C72 H114 N0 O73'
_chemical_formula_weight 2147.63
_space_group_IT_number 19
_symmetry_space_group_name_Hall 'P 2ac 2ab'
_symmetry_space_group_name_H-M 'P 21 21 21'
_atom_sites_solution_hydrogens geom
_atom_sites_solution_primary direct
_atom_sites_solution_secondary difmap
_audit_creation_method SHELXL-97
_cell_angle_alpha 90.00
_cell_angle_beta 90.00
_cell_angle_gamma 90.00
_cell_formula_units_Z 2
_cell_length_a 9.4126(14)
_cell_length_b 14.233(2)
_cell_length_c 37.401(5)
_cell_measurement_temperature 291(2)
_cell_volume 5010.6(12)
_computing_cell_refinement 'Bruker SAINT'
_computing_data_collection 'Bruker GIS'
_computing_data_reduction 'Bruker SAINT'
_computing_molecular_graphics 'Bruker APEX2'
_computing_structure_refinement 'SHELXL-97 (Sheldrick, 2008)'
_computing_structure_solution 'SHELXS-97 (Sheldrick, 2008)'
_diffrn_ambient_temperature 291(2)
_diffrn_measured_fraction_theta_full 0.985
_diffrn_measured_fraction_theta_max 0.985
_diffrn_measurement_device_type 'Bruker SMART X2S'
_diffrn_measurement_method '\w scans'
_diffrn_radiation_monochromator 'doubly curved silicon crystal'
_diffrn_radiation_source 'micro-focus sealed tube'
_diffrn_radiation_type MoK\a
_diffrn_radiation_wavelength 0.71073
_diffrn_reflns_av_R_equivalents 0.0781
_diffrn_reflns_av_sigmaI/netI 0.0761
_diffrn_reflns_limit_h_max 10
_diffrn_reflns_limit_h_min -9
_diffrn_reflns_limit_k_max 15
_diffrn_reflns_limit_k_min -15
_diffrn_reflns_limit_l_max 40
_diffrn_reflns_limit_l_min -40
_diffrn_reflns_number 25749
_diffrn_reflns_theta_full 22.78
_diffrn_reflns_theta_max 22.78
_diffrn_reflns_theta_min 2.59
_exptl_absorpt_coefficient_mu 0.131
_exptl_absorpt_correction_T_max 0.9871
_exptl_absorpt_correction_T_min 0.9582
_exptl_crystal_density_diffrn 1.423
_exptl_crystal_density_method 'not measured'
_exptl_crystal_F_000 2260
_exptl_crystal_size_max 0.33
_exptl_crystal_size_mid 0.27
_exptl_crystal_size_min 0.10
_refine_diff_density_max 0.647
_refine_diff_density_min -0.301
_refine_diff_density_rms 0.065
_refine_ls_abs_structure_details 'Flack H D (1983), Acta Cryst. A39, 876-881'
_refine_ls_abs_structure_Flack 0.3(15)
_refine_ls_extinction_method none
_refine_ls_goodness_of_fit_ref 1.120
_refine_ls_hydrogen_treatment mixed
_refine_ls_matrix_type full
_refine_ls_number_parameters 694
_refine_ls_number_reflns 6698
_refine_ls_number_restraints 0
_refine_ls_restrained_S_all 1.120
_refine_ls_R_factor_all 0.0898
_refine_ls_R_factor_gt 0.0646
_refine_ls_shift/su_max 2.415
_refine_ls_shift/su_mean 0.040
_refine_ls_structure_factor_coef Fsqd
_refine_ls_weighting_details 'calc w=1/[\s^2^(Fo^2^)+(0.0920P)^2^+0.0000P] where P=(Fo^2^+2Fc^2^)/3'
_refine_ls_weighting_scheme calc
_refine_ls_wR_factor_gt 0.1564
_refine_ls_wR_factor_ref 0.1695
_reflns_number_gt 5133
_reflns_number_total 6698
_reflns_threshold_expression >2sigma(I)
_cod_data_source_file CD1.CIF
_cod_data_source_block cd1
_cod_original_cell_volume 5010.6(13)
_cod_database_code 1513210

loop_
_symmetry_equiv_pos_as_xyz
'x, y, z'
'x+1/2, -y+1/2, -z'
'-x, y+1/2, -z+1/2'
'-x+1/2, -y, z+1/2'

loop_
_atom_site_label
_atom_site_type_symbol
_atom_site_fract_x
_atom_site_fract_y
_atom_site_fract_z
_atom_site_U_iso_or_equiv
_atom_site_adp_type
_atom_site_occupancy
_atom_site_symmetry_multiplicity
_atom_site_calc_flag
_atom_site_refinement_flags
O1 O 1.1384(4) 0.2671(2) 0.03362(9) 0.0297(9) Uani 1 1 d .
O2 O 1.3107(4) 0.1519(3) 0.03938(9) 0.0317(9) Uani 1 1 d .
O3 O 0.5557(5) 0.2276(3) 0.20507(10) 0.0443(11) Uani 1 1 d .
O4 O 0.7363(4) -0.0178(3) 0.15690(10) 0.0411(10) Uani 1 1 d .
O5 O 0.9806(4) 0.0133(3) -0.00858(9) 0.0342(9) Uani 1 1 d .
H1 H 0.9111 -0.0087 0.0016 0.051 Uiso 1 1 calc R
O6 O 0.6347(5) 0.4885(3) 0.15974(9) 0.0420(10) Uani 1 1 d .
O7 O 0.7882(4) 0.6164(3) 0.15792(10) 0.0435(11) Uani 1 1 d .
O8 O 0.9427(4) 0.5091(3) 0.07756(10) 0.0354(9) Uani 1 1 d .
O9 O 1.1854(4) 0.4860(3) 0.08193(10) 0.0362(10) Uani 1 1 d .
O10 O 1.0494(8) 0.6963(4) 0.13556(18) 0.095(2) Uani 1 1 d .
H2 H 1.1035 0.7247 0.1489 0.143 Uiso 0.50 1 calc PR
O11 O 0.7376(5) 0.0019(3) 0.21822(10) 0.0455(11) Uani 1 1 d .
O12 O 1.0643(4) -0.1029(3) 0.11507(9) 0.0362(10) Uani 1 1 d .
O13 O 1.0223(4) -0.0007(3) 0.06821(9) 0.0333(10) Uani 1 1 d .
O14 O 1.0632(5) 0.2024(3) -0.03203(9) 0.0401(11) Uani 1 1 d .
H3 H 1.0709 0.2570 -0.0253 0.060 Uiso 1 1 calc R
N10 O 0.6823(4) 0.5761(3) 0.05230(10) 0.0440(11) Uani 1 1 d .
H4 H 0.6163 0.5453 0.0441 0.066 Uiso 1 1 calc R
O15 O 1.0956(5) 0.4086(3) -0.02131(9) 0.0394(10) Uani 1 1 d .
H5 H 1.0475 0.3647 -0.0287 0.059 Uiso 1 1 calc R
O16 O 1.4268(4) 0.3803(3) 0.08773(10) 0.0381(10) Uani 1 1 d .
H6 H 1.4838 0.3371 0.0854 0.057 Uiso 1 1 calc R
O17 O 0.7658(8) 0.5444(4) 0.24516(14) 0.097(2) Uani 1 1 d .
H7 H 0.7294 0.5332 0.2646 0.146 Uiso 1 1 calc R
C1 C 0.8084(9) 0.4575(5) 0.22844(18) 0.057(2) Uani 1 1 d .
H8 H 0.8566 0.4188 0.2460 0.068 Uiso 1 1 calc R
H9 H 0.8757 0.4714 0.2095 0.068 Uiso 1 1 calc R
C2 C 0.6874(7) 0.4029(5) 0.21303(14) 0.0417(16) Uani 1 1 d .
H10 H 0.7270 0.3569 0.1963 0.050 Uiso 1 1 calc R
C3 C 0.5767(7) 0.4579(4) 0.19359(14) 0.0393(15) Uani 1 1 d .
H11 H 0.5515 0.5132 0.2078 0.047 Uiso 1 1 calc R
C4 C 0.6453(6) 0.5849(4) 0.15282(15) 0.0373(15) Uani 1 1 d .
H12 H 0.5810 0.6198 0.1686 0.045 Uiso 1 1 calc R
C5 C 0.8916(6) 0.5645(4) 0.13750(16) 0.0383(15) Uani 1 1 d .
H13 H 0.8858 0.4981 0.1442 0.046 Uiso 1 1 calc R
C6 C 0.8570(6) 0.5737(4) 0.09775(14) 0.0334(14) Uani 1 1 d .
H14 H 0.8775 0.6380 0.0899 0.040 Uiso 1 1 calc R
C7 C 1.0785(6) 0.5382(4) 0.06567(15) 0.0370(15) Uani 1 1 d .
H15 H 1.0918 0.6048 0.0713 0.044 Uiso 1 1 calc R
C8 C 1.1745(6) 0.3864(4) 0.07665(14) 0.0332(14) Uani 1 1 d .
H16 H 1.0840 0.3648 0.0866 0.040 Uiso 1 1 calc R
C9 C 1.1774(6) 0.3634(3) 0.03732(13) 0.0275(13) Uani 1 1 d .
H17 H 1.2732 0.3733 0.0278 0.033 Uiso 1 1 calc R
C10 C 1.2297(6) 0.2081(4) 0.01539(14) 0.0290(13) Uani 1 1 d .
H18 H 1.2940 0.2455 0.0005 0.035 Uiso 1 1 calc R
C11 C 1.2287(6) 0.0983(4) 0.06443(13) 0.0296(13) Uani 1 1 d .
H19 H 1.1731 0.1408 0.0795 0.036 Uiso 1 1 calc R
C12 C 1.3359(7) 0.0460(5) 0.08711(16) 0.0451(17) Uani 1 1 d .
H20 H 1.3963 0.0911 0.0992 0.054 Uiso 1 1 calc R
H21 H 1.2859 0.0102 0.1052 0.054 Uiso 1 1 calc R
O18 O 1.4220(5) -0.0158(3) 0.06660(11) 0.0492(12) Uani 1 1 d .
H22 H 1.4993 -0.0222 0.0764 0.074 Uiso 0.50 1 calc PR
C13 C 1.0317(7) 0.6013(5) 0.14833(16) 0.0466(17) Uani 1 1 d .
H23 H 1.0395 0.6002 0.1742 0.056 Uiso 1 1 calc R
H24 H 1.1061 0.5617 0.1386 0.056 Uiso 1 1 calc R
O19 O 0.6233(5) 0.3512(3) 0.24251(9) 0.0485(12) Uani 1 1 d .
C14 C 0.5103(7) 0.2923(5) 0.23166(15) 0.0419(17) Uani 1 1 d .
H25 H 0.4759 0.2572 0.2525 0.050 Uiso 1 1 calc R
C15 C 0.5669(7) 0.1300(4) 0.21346(15) 0.0399(15) Uani 1 1 d .
H26 H 0.5197 0.1173 0.2363 0.048 Uiso 1 1 calc R
C16 C 0.7219(7) 0.1018(5) 0.21573(15) 0.0423(16) Uani 1 1 d .
H27 H 0.7708 0.1237 0.1941 0.051 Uiso 1 1 calc R
C17 C 0.6768(7) -0.0452(4) 0.18962(15) 0.0406(15) Uani 1 1 d .
H28 H 0.6902 -0.1130 0.1928 0.049 Uiso 1 1 calc R
C18 C 0.8227(6) -0.0813(4) 0.13680(14) 0.0316(13) Uani 1 1 d .
H29 H 0.8125 -0.1448 0.1465 0.038 Uiso 1 1 calc R
C19 C 0.9761(6) -0.0505(4) 0.13985(14) 0.0358(15) Uani 1 1 d .
H30 H 0.9820 0.0163 0.1337 0.043 Uiso 1 1 calc R
C20 C 1.0216(6) -0.0961(4) 0.07916(13) 0.0325(14) Uani 1 1 d .
H31 H 1.0862 -0.1326 0.0640 0.039 Uiso 1 1 calc R
C21 C 1.1278(6) 0.0328(4) 0.04346(13) 0.0281(13) Uani 1 1 d .
H32 H 1.1812 -0.0203 0.0335 0.034 Uiso 1 1 calc R
C22 C 1.0474(6) 0.0822(4) 0.01411(13) 0.0286(13) Uani 1 1 d .
H33 H 0.9735 0.1215 0.0249 0.034 Uiso 1 1 calc R
C23 C 1.1400(6) 0.1428(4) -0.00858(13) 0.0291(13) Uani 1 1 d .
H34 H 1.2037 0.1028 -0.0227 0.035 Uiso 1 1 calc R
C40 C 0.7047(6) 0.5504(4) 0.08919(14) 0.0338(14) Uani 1 1 d .
H35 H 0.6909 0.4825 0.0917 0.041 Uiso 1 1 calc R
C41 C 0.6029(6) 0.6003(4) 0.11372(15) 0.0372(15) Uani 1 1 d .
H36 H 0.6045 0.6677 0.1084 0.045 Uiso 1 1 calc R
O20 O 0.4639(4) 0.5655(3) 0.10845(13) 0.0523(12) Uani 1 1 d .
H37 H 0.4113 0.6088 0.1027 0.078 Uiso 1 1 calc R
C42 C 1.0817(7) 0.5247(4) 0.02480(15) 0.0379(15) Uani 1 1 d .
H38 H 1.1711 0.5497 0.0153 0.046 Uiso 1 1 calc R
O21 O 0.9661(5) 0.5749(3) 0.00988(12) 0.0561(13) Uani 1 1 d .
H61 H 0.9839 0.6313 0.0101 0.084 Uiso 1 1 calc R
C27 C 1.0708(6) 0.4207(4) 0.01600(13) 0.0319(13) Uani 1 1 d .
H40 H 0.9747 0.3988 0.0217 0.038 Uiso 1 1 calc R
C28 C 1.2934(6) 0.3435(4) 0.09779(14) 0.0362(14) Uani 1 1 d .
H41 H 1.2778 0.3553 0.1230 0.043 Uiso 0.50 1 calc PR
H42 H 1.2934 0.2760 0.0942 0.043 Uiso 1 1 calc R
C29 C 0.8721(6) -0.1314(4) 0.07460(14) 0.0355(15) Uani 1 1 d .
H43 H 0.8694 -0.1984 0.0807 0.043 Uiso 1 1 calc R
O22 O 0.8371(5) -0.1208(3) 0.03785(10) 0.0511(12) Uani 1 1 d .
H44 H 0.8036 -0.1701 0.0302 0.077 Uiso 1 1 calc R
C30 C 0.7713(6) -0.0801(4) 0.09819(14) 0.0347(14) Uani 1 1 d .
H45 H 0.7643 -0.0147 0.0901 0.042 Uiso 1 1 calc R
O23 O 0.6328(4) -0.1216(3) 0.09757(11) 0.0466(11) Uani 1 1 d .
H46 H 0.5770 -0.0858 0.0877 0.070 Uiso 0.50 1 calc PR
C31 C 1.0408(7) -0.0644(6) 0.17637(16) 0.058(2) Uani 1 1 d .
H47 H 1.1406 -0.0476 0.1754 0.070 Uiso 1 1 calc R
H48 H 0.9946 -0.0224 0.1932 0.070 Uiso 1 1 calc R
C24 O 1.0278(6) -0.1583(4) 0.18889(12) 0.0679(15) Uani 1 1 d .
H49 H 1.0064 -0.1928 0.1722 0.102 Uiso 0.50 1 calc PR
C32 C 0.5199(7) -0.0241(5) 0.18758(15) 0.0427(16) Uani 1 1 d .
H50 H 0.4774 -0.0443 0.2102 0.051 Uiso 1 1 calc R
C25 O 0.4545(5) -0.0789(3) 0.15937(11) 0.0517(12) Uani 1 1 d .
H51 H 0.5130 -0.0890 0.1436 0.078 Uiso 1 1 calc R
C33 C 0.4933(6) 0.0773(4) 0.18405(15) 0.0351(14) Uani 1 1 d .
H52 H 0.5297 0.0990 0.1609 0.042 Uiso 1 1 calc R
C26 O 0.3433(5) 0.0952(3) 0.18585(12) 0.0538(12) Uani 1 1 d .
H53 H 0.3296 0.1469 0.1949 0.081 Uiso 1 1 calc R
C34 C 0.7983(8) 0.1432(5) 0.2489(2) 0.062(2) Uani 1 1 d .
H54 H 0.8906 0.1136 0.2513 0.075 Uiso 1 1 calc R
H55 H 0.8136 0.2099 0.2452 0.075 Uiso 1 1 calc R
O27 O 0.7209(7) 0.1303(4) 0.28094(12) 0.0765(17) Uani 1 1 d .
H56 H 0.6384 0.1167 0.2762 0.115 Uiso 1 1 calc R
C35 C 0.3901(7) 0.3485(4) 0.21646(15) 0.0400(16) Uani 1 1 d .
H57 H 0.3550 0.3921 0.2347 0.048 Uiso 1 1 calc R
O28 O 0.2769(5) 0.2900(3) 0.20509(12) 0.0533(12) Uani 1 1 d .
H58 H 0.2272 0.2763 0.2223 0.080 Uiso 1 1 calc R
C36 C 0.4429(6) 0.4047(4) 0.18430(15) 0.0383(15) Uani 1 1 d .
H59 H 0.4634 0.3613 0.1646 0.046 Uiso 1 1 calc R
O29 O 0.3351(5) 0.4682(3) 0.17325(11) 0.0476(11) Uani 1 1 d .
H60 H 0.3555 0.4899 0.1536 0.071 Uiso 0.50 1 calc PR
OW1 O 0.6500(6) 0.7444(4) 0.01323(14) 0.0745(15) Uani 1 1 d .
OW2 O 0.8300(8) 0.7395(4) 0.22914(16) 0.097(2) Uani 1 1 d .
OW3 O 0.2956(8) 0.7085(5) 0.10126(19) 0.109(2) Uani 1 1 d .
OW4 O 0.3535(7) 0.7909(5) 0.03999(18) 0.105(2) Uani 1 1 d .
OW5 O 0.2843(14) 0.7718(9) 0.1695(3) 0.065(3) Uani 0.50 1 d P
OW6 O 0.0249(11) 0.3423(9) 0.1643(3) 0.075(3) Uani 0.50 1 d P
OW7 O 0.387(2) 0.7428(8) 0.1689(4) 0.098(5) Uani 0.50 1 d P
OW8 O -0.1418(19) 0.2398(12) 0.1256(4) 0.127(5) Uani 0.50 1 d P
OW9 O 0.973(2) 0.2414(16) 0.1486(6) 0.163(9) Uani 0.50 1 d P

loop_
_atom_site_aniso_label
_atom_site_aniso_U_11
_atom_site_aniso_U_22
_atom_site_aniso_U_33
_atom_site_aniso_U_23
_atom_site_aniso_U_13
_atom_site_aniso_U_12
O1 0.028(2) 0.033(2) 0.0283(19) -0.0043(17) 0.0030(18) -0.0010(19)
O2 0.023(2) 0.044(2) 0.0285(19) 0.0121(18) -0.0051(18) -0.0020(19)
O3 0.053(3) 0.050(3) 0.030(2) 0.0000(19) 0.009(2) 0.009(2)
O4 0.043(3) 0.043(2) 0.037(2) 0.015(2) 0.014(2) 0.010(2)
O5 0.033(2) 0.044(2) 0.0261(19) -0.0016(18) -0.0013(17) -0.0124(19)
O6 0.045(3) 0.049(3) 0.032(2) -0.0113(19) 0.003(2) 0.003(2)
O7 0.034(3) 0.053(3) 0.044(2) -0.020(2) 0.003(2) 0.002(2)
O8 0.024(2) 0.039(2) 0.043(2) -0.0131(18) 0.0034(19) 0.0004(19)
O9 0.028(2) 0.041(2) 0.040(2) -0.0129(19) -0.0074(19) 0.003(2)
O10 0.082(5) 0.075(4) 0.129(5) -0.016(4) -0.029(4) -0.026(4)
O11 0.050(3) 0.056(3) 0.031(2) 0.005(2) -0.001(2) 0.009(2)
O12 0.034(2) 0.044(2) 0.031(2) 0.0113(18) 0.0014(19) 0.000(2)
O13 0.035(2) 0.034(2) 0.031(2) 0.0091(17) 0.0115(18) 0.0025(19)
O14 0.057(3) 0.030(2) 0.033(2) 0.0058(18) -0.016(2) -0.003(2)
N10 0.036(3) 0.049(3) 0.047(2) -0.003(2) -0.010(2) -0.001(2)
O15 0.043(3) 0.047(3) 0.028(2) -0.0018(18) -0.0012(19) -0.001(2)
O16 0.027(2) 0.057(3) 0.031(2) -0.0077(19) 0.0017(19) 0.010(2)
O17 0.111(5) 0.113(5) 0.067(4) -0.008(4) 0.000(4) -0.026(4)
C1 0.077(6) 0.057(4) 0.037(4) -0.018(3) -0.004(4) -0.005(4)
C2 0.040(4) 0.057(4) 0.028(3) -0.009(3) -0.001(3) 0.006(3)
C3 0.038(4) 0.052(4) 0.027(3) -0.009(3) 0.008(3) 0.004(3)
C4 0.030(4) 0.044(4) 0.038(3) -0.020(3) 0.004(3) 0.005(3)
C5 0.025(3) 0.041(4) 0.050(4) -0.013(3) -0.014(3) 0.007(3)
C6 0.028(3) 0.032(3) 0.040(3) -0.006(3) -0.007(3) 0.003(3)
C7 0.025(3) 0.039(3) 0.048(4) -0.011(3) -0.003(3) -0.003(3)
C8 0.032(4) 0.039(3) 0.028(3) -0.003(3) -0.002(3) -0.005(3)
C9 0.022(3) 0.029(3) 0.032(3) 0.001(2) 0.001(3) 0.001(3)
C10 0.028(3) 0.030(3) 0.029(3) -0.004(2) 0.005(3) 0.002(3)
C11 0.027(3) 0.028(3) 0.034(3) 0.008(2) -0.001(3) 0.003(3)
C12 0.035(4) 0.059(4) 0.041(4) 0.015(3) -0.014(3) 0.001(3)
O18 0.035(3) 0.060(3) 0.053(3) 0.011(2) -0.008(2) 0.017(2)
C13 0.039(4) 0.061(5) 0.039(4) -0.006(3) -0.009(3) 0.001(3)
O19 0.055(3) 0.066(3) 0.024(2) -0.008(2) -0.002(2) 0.002(3)
C14 0.046(4) 0.054(4) 0.025(3) -0.003(3) 0.012(3) 0.000(4)
C15 0.044(4) 0.046(4) 0.030(3) 0.010(3) 0.001(3) 0.001(3)
C16 0.047(4) 0.052(4) 0.027(3) 0.000(3) 0.001(3) 0.006(3)
C17 0.049(4) 0.041(3) 0.032(3) 0.005(3) 0.006(3) -0.003(3)
C18 0.034(4) 0.031(3) 0.030(3) 0.008(3) 0.001(3) 0.001(3)
C19 0.032(4) 0.044(4) 0.031(3) -0.002(3) -0.003(3) -0.002(3)
C20 0.042(4) 0.031(3) 0.025(3) -0.001(2) 0.005(3) 0.005(3)
C21 0.023(3) 0.035(3) 0.026(3) -0.001(2) -0.002(3) 0.005(3)
C22 0.029(3) 0.029(3) 0.028(3) -0.006(2) 0.002(3) 0.001(3)
C23 0.032(3) 0.033(3) 0.023(3) -0.002(2) 0.001(3) 0.005(3)
C40 0.024(3) 0.046(4) 0.031(3) -0.002(3) -0.003(3) -0.004(3)
C41 0.017(3) 0.040(3) 0.054(4) -0.006(3) 0.000(3) 0.008(3)
O20 0.025(3) 0.062(3) 0.070(3) -0.017(3) -0.003(2) 0.003(2)
C42 0.029(4) 0.034(3) 0.050(4) 0.002(3) -0.002(3) 0.007(3)
O21 0.069(3) 0.049(3) 0.050(2) 0.007(2) -0.008(3) 0.027(3)
C27 0.028(3) 0.039(3) 0.030(3) -0.007(3) -0.001(3) -0.002(3)
C28 0.033(4) 0.043(4) 0.033(3) -0.002(3) 0.001(3) -0.002(3)
C29 0.043(4) 0.037(3) 0.026(3) 0.002(3) -0.002(3) -0.007(3)
O22 0.065(3) 0.059(3) 0.029(2) -0.001(2) 0.001(2) -0.016(3)
C30 0.029(4) 0.035(3) 0.040(3) 0.010(3) 0.001(3) -0.003(3)
O23 0.032(3) 0.058(3) 0.049(3) 0.021(2) -0.007(2) -0.012(2)
C31 0.029(4) 0.111(7) 0.034(3) 0.003(4) -0.010(3) -0.004(4)
C24 0.070(4) 0.091(4) 0.043(3) 0.028(3) 0.000(3) 0.016(3)
C32 0.041(4) 0.062(4) 0.026(3) 0.005(3) 0.009(3) -0.010(3)
C25 0.044(3) 0.062(3) 0.049(3) -0.004(2) 0.010(2) -0.011(2)
C33 0.032(4) 0.044(4) 0.030(3) -0.002(3) 0.006(3) 0.002(3)
C26 0.036(3) 0.065(3) 0.060(3) -0.007(3) -0.003(2) 0.001(2)
C34 0.049(5) 0.063(5) 0.076(5) -0.003(4) -0.031(4) 0.003(4)
O27 0.106(5) 0.083(4) 0.041(3) 0.003(3) -0.013(3) 0.001(4)
C35 0.043(4) 0.043(4) 0.033(3) -0.006(3) 0.007(3) 0.002(3)
O28 0.037(3) 0.071(3) 0.051(3) -0.005(3) 0.010(2) -0.003(2)
C36 0.029(4) 0.049(4) 0.036(3) -0.014(3) 0.004(3) 0.005(3)
O29 0.035(3) 0.060(3) 0.047(3) -0.003(2) -0.005(2) 0.007(2)
OW1 0.070(4) 0.062(3) 0.091(4) -0.001(3) -0.015(3) -0.005(3)
OW2 0.107(5) 0.096(4) 0.089(4) -0.008(3) 0.047(4) 0.008(4)
OW3 0.093(5) 0.095(5) 0.137(6) 0.007(4) 0.008(4) 0.024(4)
OW4 0.090(5) 0.097(5) 0.127(5) -0.005(4) -0.006(4) -0.015(4)
OW5 0.063(8) 0.065(8) 0.067(7) 0.009(6) -0.002(7) -0.011(7)
OW6 0.051(7) 0.085(8) 0.088(7) 0.016(6) 0.011(6) 0.024(6)
OW7 0.134(15) 0.050(7) 0.111(10) 0.008(6) 0.003(11) 0.010(9)
OW8 0.109(13) 0.125(12) 0.146(13) 0.018(10) -0.005(11) -0.058(11)
OW9 0.113(15) 0.170(18) 0.20(2) 0.114(17) 0.052(14) 0.035(14)

loop_
_atom_type_symbol
_atom_type_description
_atom_type_scat_dispersion_real
_atom_type_scat_dispersion_imag
_atom_type_scat_source
C C 0.0033 0.0016 'International Tables Vol C Tables 4.2.6.8 and 6.1.1.4'
H H 0.0000 0.0000 'International Tables Vol C Tables 4.2.6.8 and 6.1.1.4'
N N 0.0061 0.0033 'International Tables Vol C Tables 4.2.6.8 and 6.1.1.4'
O O 0.0106 0.0060 'International Tables Vol C Tables 4.2.6.8 and 6.1.1.4'

loop_
_geom_angle_atom_site_label_1
_geom_angle_atom_site_label_2
_geom_angle_atom_site_label_3
_geom_angle
_geom_angle_site_symmetry_1
_geom_angle_site_symmetry_3
C10 O1 C9 118.2(4) . .
C10 O2 C11 115.0(4) . .
C14 O3 C15 119.9(4) . .
C17 O4 C18 120.7(4) . .
C22 O5 H1 109.5 . .
C4 O6 C3 119.0(4) . .
C4 O7 C5 113.8(4) . .
C7 O8 C6 119.0(4) . .
C7 O9 C8 114.5(4) . .
C13 O10 H2 113.5 . .
C17 O11 C16 112.8(4) . .
C20 O12 C19 114.3(4) . .
C20 O13 C21 120.4(4) . .
C23 O14 H3 109.5 . .
C40 N10 H4 109.5 . .
C27 O15 H5 109.5 . .
C28 O16 H6 109.5 . .
C1 O17 H7 109.5 . .
O17 C1 C2 113.6(7) . .
O17 C1 H8 108.8 . .
C2 C1 H8 108.8 . .
O17 C1 H9 108.8 . .
C2 C1 H9 108.8 . .
H8 C1 H9 107.7 . .
O19 C2 C3 110.1(5) . .
O19 C2 C1 106.6(5) . .
C3 C2 C1 116.6(6) . .
O19 C2 H10 107.7 . .
C3 C2 H10 107.7 . .
C1 C2 H10 107.7 . .
O6 C3 C2 108.7(5) . .
O6 C3 C36 105.4(4) . .
C2 C3 C36 115.6(5) . .
O6 C3 H11 109.0 . .
C2 C3 H11 109.0 . .
C36 C3 H11 109.0 . .
O6 C4 O7 110.5(5) . .
O6 C4 C41 107.3(4) . .
O7 C4 C41 109.1(5) . .
O6 C4 H12 110.0 . .
O7 C4 H12 110.0 . .
C41 C4 H12 110.0 . .
O7 C5 C13 106.0(4) . .
O7 C5 C6 109.1(4) . .
C13 C5 C6 115.3(5) . .
O7 C5 H13 108.7 . .
C13 C5 H13 108.8 . .
C6 C5 H13 108.7 . .
O8 C6 C40 106.4(4) . .
O8 C6 C5 109.7(4) . .
C40 C6 C5 113.0(5) . .
O8 C6 H14 109.2 . .
C40 C6 H14 109.2 . .
C5 C6 H14 109.2 . .
O9 C7 O8 111.1(5) . .
O9 C7 C42 110.7(5) . .
O8 C7 C42 107.0(4) . .
O9 C7 H15 109.3 . .
O8 C7 H15 109.3 . .
C42 C7 H15 109.3 . .
O9 C8 C28 106.1(4) . .
O9 C8 C9 110.4(4) . .
C28 C8 C9 114.4(5) . .
O9 C8 H16 108.6 . .
C28 C8 H16 108.7 . .
C9 C8 H16 108.6 . .
O1 C9 C8 107.4(4) . .
O1 C9 C27 107.2(4) . .
C8 C9 C27 112.5(4) . .
O1 C9 H17 109.9 . .
C8 C9 H17 109.9 . .
C27 C9 H17 109.9 . .
O1 C10 O2 111.3(4) . .
O1 C10 C23 108.2(4) . .
O2 C10 C23 108.7(4) . .
O1 C10 H18 109.5 . .
O2 C10 H18 109.5 . .
C23 C10 H18 109.5 . .
O2 C11 C12 105.6(5) . .
O2 C11 C21 108.7(4) . .
C12 C11 C21 113.5(5) . .
O2 C11 H19 109.7 . .
C12 C11 H19 109.7 . .
C21 C11 H19 109.6 . .
O18 C12 C11 112.4(5) . .
O18 C12 H20 109.1 . .
C11 C12 H20 109.1 . .
O18 C12 H21 109.1 . .
C11 C12 H21 109.1 . .
H20 C12 H21 107.8 . .
C12 O18 H22 109.5 . .
O10 C13 C5 110.2(6) . .
O10 C13 H23 109.5 . .
C5 C13 H23 109.6 . .
O10 C13 H24 109.9 . .
C5 C13 H24 109.6 . .
H23 C13 H24 108.1 . .
C14 O19 C2 113.2(4) . .
O19 C14 O3 111.0(5) . .
O19 C14 C35 111.2(5) . .
O3 C14 C35 107.9(5) . .
O19 C14 H25 108.9 . .
O3 C14 H25 108.9 . .
C35 C14 H25 108.9 . .
O3 C15 C33 107.0(5) . .
O3 C15 C16 109.9(5) . .
C33 C15 C16 110.7(5) . .
O3 C15 H26 109.8 . .
C33 C15 H26 109.7 . .
C16 C15 H26 109.8 . .
O11 C16 C15 111.4(5) . .
O11 C16 C34 106.1(5) . .
C15 C16 C34 113.0(5) . .
O11 C16 H27 108.7 . .
C15 C16 H27 108.7 . .
C34 C16 H27 108.8 . .
O11 C17 O4 112.0(5) . .
O11 C17 C32 110.2(5) . .
O4 C17 C32 106.9(5) . .
O11 C17 H28 109.2 . .
O4 C17 H28 109.2 . .
C32 C17 H28 109.2 . .
O4 C18 C19 108.7(4) . .
O4 C18 C30 108.1(4) . .
C19 C18 C30 111.8(4) . .
O4 C18 H29 109.4 . .
C19 C18 H29 109.4 . .
C30 C18 H29 109.4 . .
O12 C19 C31 106.3(5) . .
O12 C19 C18 110.5(4) . .
C31 C19 C18 114.6(5) . .
O12 C19 H30 108.5 . .
C31 C19 H30 108.4 . .
C18 C19 H30 108.5 . .
O12 C20 O13 109.9(4) . .
O12 C20 C29 110.7(4) . .
O13 C20 C29 107.0(5) . .
O12 C20 H31 109.8 . .
O13 C20 H31 109.8 . .
C29 C20 H31 109.8 . .
O13 C21 C22 106.1(4) . .
O13 C21 C11 107.3(4) . .
C22 C21 C11 113.4(4) . .
O13 C21 H32 110.0 . .
C22 C21 H32 110.0 . .
C11 C21 H32 110.0 . .
O5 C22 C23 108.3(4) . .
O5 C22 C21 109.3(4) . .
C23 C22 C21 113.0(5) . .
O5 C22 H33 108.7 . .
C23 C22 H33 108.7 . .
C21 C22 H33 108.7 . .
O14 C23 C22 113.6(5) . .
O14 C23 C10 106.2(4) . .
C22 C23 C10 109.7(4) . .
O14 C23 H34 109.1 . .
C22 C23 H34 109.1 . .
C10 C23 H34 109.1 . .
N10 C40 C41 111.7(5) . .
N10 C40 C6 106.7(4) . .
C41 C40 C6 111.9(5) . .
N10 C40 H35 108.8 . .
C41 C40 H35 108.8 . .
C6 C40 H35 108.8 . .
O20 C41 C40 109.8(5) . .
O20 C41 C4 109.0(5) . .
C40 C41 C4 110.4(5) . .
O20 C41 H36 109.2 . .
C40 C41 H36 109.2 . .
C4 C41 H36 109.2 . .
C41 O20 H37 109.5 . .
O21 C42 C27 110.7(5) . .
O21 C42 C7 108.3(5) . .
C27 C42 C7 109.5(5) . .
O21 C42 H38 109.4 . .
C27 C42 H38 109.5 . .
C7 C42 H38 109.5 . .
C42 O21 H61 109.5 . .
O15 C27 C9 109.9(5) . .
O15 C27 C42 108.6(4) . .
C9 C27 C42 111.4(4) . .
O15 C27 H40 109.0 . .
C9 C27 H40 109.0 . .
C42 C27 H40 109.0 . .
O16 C28 C8 111.8(4) . .
O16 C28 H41 109.3 . .
C8 C28 H41 109.3 . .
O16 C28 H42 109.2 . .
C8 C28 H42 109.3 . .
H41 C28 H42 107.9 . .
O22 C29 C30 111.9(5) . .
O22 C29 C20 106.9(4) . .
C30 C29 C20 111.4(5) . .
O22 C29 H43 108.8 . .
C30 C29 H43 108.8 . .
C20 C29 H43 108.9 . .
C29 O22 H44 109.5 . .
O23 C30 C29 111.6(5) . .
O23 C30 C18 107.4(4) . .
C29 C30 C18 110.7(5) . .
O23 C30 H45 109.0 . .
C29 C30 H45 109.0 . .
C18 C30 H45 109.0 . .
C30 O23 H46 109.5 . .
C24 C31 C19 112.7(6) . .
C24 C31 H47 109.0 . .
C19 C31 H47 109.1 . .
C24 C31 H48 109.0 . .
C19 C31 H48 109.0 . .
H47 C31 H48 107.8 . .
C31 C24 H49 109.5 . .
C25 C32 C33 113.0(5) . .
C25 C32 C17 110.1(5) . .
C33 C32 C17 111.5(5) . .
C25 C32 H50 107.3 . .
C33 C32 H50 107.3 . .
C17 C32 H50 107.3 . .
C32 C25 H51 109.5 . .
C26 C33 C32 109.7(5) . .
C26 C33 C15 109.3(5) . .
C32 C33 C15 110.3(5) . .
C26 C33 H52 109.2 . .
C32 C33 H52 109.2 . .
C15 C33 H52 109.2 . .
C33 C26 H53 109.5 . .
O27 C34 C16 113.0(6) . .
O27 C34 H54 109.0 . .
C16 C34 H54 109.0 . .
O27 C34 H55 109.0 . .
C16 C34 H55 109.0 . .
H54 C34 H55 107.8 . .
C34 O27 H56 109.4 . .
O28 C35 C14 111.6(5) . .
O28 C35 C36 108.4(5) . .
C14 C35 C36 109.4(5) . .
O28 C35 H57 109.1 . .
C14 C35 H57 109.1 . .
C36 C35 H57 109.1 . .
C35 O28 H58 109.5 . .
O29 C36 C3 110.1(5) . .
O29 C36 C35 109.3(5) . .
C3 C36 C35 110.6(5) . .
O29 C36 H59 108.9 . .
C3 C36 H59 108.9 . .
C35 C36 H59 108.9 . .
C36 O29 H60 109.5 . .
OW8 OW9 OW6 118.4(15) 1_655 1_655

loop_
_geom_bond_atom_site_label_1
_geom_bond_atom_site_label_2
_geom_bond_distance
_geom_bond_site_symmetry_2
O1 C10 1.381(6) .
O1 C9 1.426(6) .
O2 C10 1.423(6) .
O2 C11 1.433(6) .
O3 C14 1.421(7) .
O3 C15 1.428(7) .
O4 C17 1.401(7) .
O4 C18 1.429(7) .
O5 C22 1.442(6) .
O5 H1 0.8200 .
O6 C4 1.400(7) .
O6 C3 1.446(7) .
O7 C4 1.430(7) .
O7 C5 1.441(7) .
O8 C7 1.415(7) .
O8 C6 1.438(6) .
O9 C7 1.390(7) .
O9 C8 1.435(7) .
O10 C13 1.444(9) .
O10 H2 0.8590 .
O11 C17 1.386(7) .
O11 C16 1.433(8) .
O12 C20 1.405(6) .
O12 C19 1.450(7) .
O13 C20 1.418(6) .
O13 C21 1.439(6) .
O14 C23 1.417(6) .
O14 H3 0.8200 .
N10 C40 1.443(6) .
N10 H4 0.8200 .
O15 C27 1.425(6) .
O15 H5 0.8200 .
O16 C28 1.411(7) .
O16 H6 0.8200 .
O17 C1 1.443(9) .
O17 H7 0.8200 .
C1 C2 1.494(9) .
C1 H8 0.9700 .
C1 H9 0.9700 .
C2 O19 1.456(7) .
C2 C3 1.492(9) .
C2 H10 0.9800 .
C3 C36 1.510(9) .
C3 H11 0.9800 .
C4 C41 1.531(8) .
C4 H12 0.9800 .
C5 C13 1.476(8) .
C5 C6 1.527(8) .
C5 H13 0.9800 .
C6 C40 1.506(8) .
C6 H14 0.9800 .
C7 C42 1.541(8) .
C7 H15 0.9800 .
C8 C28 1.500(8) .
C8 C9 1.507(7) .
C8 H16 0.9800 .
C9 C27 1.519(8) .
C9 H17 0.9800 .
C10 C23 1.542(8) .
C10 H18 0.9800 .
C11 C12 1.513(8) .
C11 C21 1.545(8) .
C11 H19 0.9800 .
C12 O18 1.421(7) .
C12 H20 0.9700 .
C12 H21 0.9700 .
O18 H22 0.8200 .
C13 H23 0.9700 .
C13 H24 0.9700 .
O19 C14 1.414(8) .
C14 C35 1.498(9) .
C14 H25 0.9800 .
C15 C33 1.500(8) .
C15 C16 1.516(9) .
C15 H26 0.9800 .
C16 C34 1.550(9) .
C16 H27 0.9800 .
C17 C32 1.509(9) .
C17 H28 0.9800 .
C18 C19 1.513(8) .
C18 C30 1.523(8) .
C18 H29 0.9800 .
C19 C31 1.508(8) .
C19 H30 0.9800 .
C20 C29 1.503(8) .
C20 H31 0.9800 .
C21 C22 1.507(7) .
C21 H32 0.9800 .
C22 C23 1.491(8) .
C22 H33 0.9800 .
C23 H34 0.9800 .
C40 C41 1.505(8) .
C40 H35 0.9800 .
C41 O20 1.412(7) .
C41 H36 0.9800 .
O20 H37 0.8200 .
C42 O21 1.416(7) .
C42 C27 1.521(8) .
C42 H38 0.9800 .
O21 H61 0.8200 .
C27 H40 0.9800 .
C28 H41 0.9700 .
C28 H42 0.9700 .
C29 O22 1.422(6) .
C29 C30 1.488(8) .
C29 H43 0.9800 .
O22 H44 0.8200 .
C30 O23 1.432(7) .
C30 H45 0.9800 .
O23 H46 0.8200 .
C31 C24 1.421(9) .
C31 H47 0.9700 .
C31 H48 0.9700 .
C24 H49 0.8200 .
C32 C25 1.450(7) .
C32 C33 1.470(9) .
C32 H50 0.9800 .
C25 H51 0.8200 .
C33 C26 1.436(7) .
C33 H52 0.9800 .
C26 H53 0.8200 .
C34 O27 1.415(9) .
C34 H54 0.9700 .
C34 H55 0.9700 .
O27 H56 0.8200 .
C35 O28 1.417(7) .
C35 C36 1.527(8) .
C35 H57 0.9800 .
O28 H58 0.8200 .
C36 O29 1.420(7) .
C36 H59 0.9800 .
O29 H60 0.8200 .
OW5 OW7 1.049(15) .
OW6 OW9 1.63(3) 1_455
OW8 OW9 1.38(2) 1_455
OW9 OW8 1.38(2) 1_655
OW9 OW6 1.63(3) 1_655
